data_3500079
loop_
_publ_author_name
'Thierry Maris'

_publ_section_references
;
Dolomanov, O.V., Bourhis, L.J., Gildea, R.J, Howard, J.A.K. & Puschmann, H.
 (2009), J. Appl. Cryst. 42, 339-341.

Sheldrick, G.M. (2015). Acta Cryst. C71, 3-8.
;
_publ_section_title
;
 Tetradecylammonium Bromide
;
_journal_name_full 'Personal communication to COD'
_journal_year 2019
_chemical_formula_moiety 'C40 H84 N, Br'
_chemical_formula_sum 'C40 H84 Br N'
_chemical_formula_weight 658.99
_chemical_name_common 'tetradecylammonium bromide'
_space_group_crystal_system monoclinic
_space_group_IT_number 15
_space_group_name_Hall '-C 2yc'
_space_group_name_H-M_alt 'C 1 2/c 1'
_atom_sites_solution_hydrogens geom
_audit_creation_date 2019-08-26
_audit_creation_method
;
Olex2 1.2
(compiled 2018.05.29 svn.r3508 for OlexSys, GUI svn.r5506)
;
_cell_angle_alpha 90
_cell_angle_beta 90.119(2)
_cell_angle_gamma 90
_cell_formula_units_Z 8
_cell_length_a 13.5933(7)
_cell_length_b 13.7213(7)
_cell_length_c 44.838(2)
_cell_measurement_reflns_used 9768
_cell_measurement_temperature 150
_cell_measurement_theta_max 70.202
_cell_measurement_theta_min 2.957
_cell_volume 8363.1(7)
_computing_cell_refinement
;     
SAINT (2013) V8.37A; Integration Software for Single Crystal Data. 
Bruker AXS Inc., Madison, WI 53719-1173.
;
_computing_data_collection
;
APEX 2 (2013) Bruker AXS Inc., Madison, WI 53719-1173.
;
_computing_data_reduction
;     
SAINT (2013) V8.37A; Integration Software for Single Crystal Data. 
Bruker AXS Inc., Madison, WI 53719-1173.
;
_computing_molecular_graphics 'Olex2 (Dolomanov et al., 2009)'
_computing_publication_material 'Olex2 (Dolomanov et al., 2009)'
_computing_structure_refinement 'ShelXL (Sheldrick, 2015)'
_computing_structure_solution dual
_diffrn_ambient_temperature 150
_diffrn_detector 'Area detector'
_diffrn_detector_area_resol_mean 8.3
_diffrn_detector_type 'Proteum 100 Detector'
_diffrn_measured_fraction_theta_full 1.000
_diffrn_measured_fraction_theta_max 0.996
_diffrn_measurement_device 'kappa-goniometer diffractometer'
_diffrn_measurement_device_type 'Bruker Microstar X8'
_diffrn_measurement_method '\w scans'
_diffrn_radiation_collimation 'Focusing mirrors'
_diffrn_radiation_monochromator 'Helios Mirror Optics'
_diffrn_radiation_probe x-ray
_diffrn_radiation_type CuK\a
_diffrn_radiation_wavelength 1.54178
_diffrn_reflns_av_R_equivalents 0.0997
_diffrn_reflns_av_unetI/netI 0.0317
_diffrn_reflns_Laue_measured_fraction_full 1.000
_diffrn_reflns_Laue_measured_fraction_max 0.996
_diffrn_reflns_limit_h_max 16
_diffrn_reflns_limit_h_min -16
_diffrn_reflns_limit_k_max 13
_diffrn_reflns_limit_k_min -16
_diffrn_reflns_limit_l_max 54
_diffrn_reflns_limit_l_min -54
_diffrn_reflns_number 95481
_diffrn_reflns_point_group_measured_fraction_full 1.000
_diffrn_reflns_point_group_measured_fraction_max 0.996
_diffrn_reflns_theta_full 67.679
_diffrn_reflns_theta_max 70.405
_diffrn_reflns_theta_min 3.943
_diffrn_source 'FR591 Rotating Anode'
_diffrn_source_target Cu
_diffrn_source_type 'Rotating-anode X-ray tube'
_diffrn_standards_number 0
_exptl_absorpt_coefficient_mu 1.495
_exptl_absorpt_correction_T_max 0.7534
_exptl_absorpt_correction_T_min 0.4379
_exptl_absorpt_correction_type multi-scan
_exptl_absorpt_process_details
;
SADABS-2012/1 (Bruker,2012) was used for absorption correction. 
wR2(int) was 0.1466 before and 0.1039 after correction. 
The Ratio of minimum to maximum transmission is 0.5812. 
The \l/2 correction factor is 0.0015.'
;
_exptl_crystal_colour 'clear light colorless'
_exptl_crystal_colour_lustre clear
_exptl_crystal_colour_modifier light
_exptl_crystal_colour_primary colorless
_exptl_crystal_density_diffrn 1.047
_exptl_crystal_description plate
_exptl_crystal_F_000 2928
_exptl_crystal_size_max 0.32
_exptl_crystal_size_mid 0.26
_exptl_crystal_size_min 0.11
_geom_special_details
;
 All esds (except the esd in the dihedral angle between two l.s. planes)
 are estimated using the full covariance matrix.  The cell esds are taken
 into account individually in the estimation of esds in distances, angles
 and torsion angles; correlations between esds in cell parameters are only
 used when they are defined by crystal symmetry.  An approximate (isotropic)
 treatment of cell esds is used for estimating esds involving l.s. planes.
;
_refine_diff_density_max 0.188
_refine_diff_density_min -0.500
_refine_diff_density_rms 0.043
_refine_ls_extinction_coef .
_refine_ls_extinction_method none
_refine_ls_goodness_of_fit_ref 1.085
_refine_ls_hydrogen_treatment constr
_refine_ls_matrix_type full
_refine_ls_number_parameters 384
_refine_ls_number_reflns 7977
_refine_ls_number_restraints 0
_refine_ls_restrained_S_all 1.085
_refine_ls_R_factor_all 0.0332
_refine_ls_R_factor_gt 0.0329
_refine_ls_shift/su_max 0.002
_refine_ls_shift/su_mean 0.000
_refine_ls_structure_factor_coef Fsqd
_refine_ls_weighting_details 'w=1/[\s^2^(Fo^2^)+(0.0732P)^2^] where P=(Fo^2^+2Fc^2^)/3'
_refine_ls_weighting_scheme calc
_refine_ls_wR_factor_gt 0.0915
_refine_ls_wR_factor_ref 0.0919
_reflns_Friedel_coverage 0.000
_reflns_Friedel_fraction_full .
_reflns_Friedel_fraction_max .
_reflns_number_gt 7461
_reflns_number_total 7977
_reflns_special_details
;
 Reflections were merged by SHELXL according to the crystal
 class for the calculation of statistics and refinement.
 
 _reflns_Friedel_fraction is defined as the number of unique
 Friedel pairs measured divided by the number that would be
 possible theoretically, ignoring centric projections and
 systematic absences.
;
_reflns_threshold_expression 'I > 2\s(I)'
_cod_data_source_file c10nbr.cif
_cod_data_source_block c10nbr
_cod_depositor_comments
;
The following automatic conversions were performed:

data item '_diffrn_radiation_probe' value 'X-ray' was changed to
'x-ray' in accordance with the built-in table derived from the CIF
Core dictionary named 'cif_core.dic' version 2.4.5 last updated on
2014-11-21.

Automatic conversion script
Id: cif_fix_values 6909 2019-04-08 15:41:33Z antanas 

 Name/Title Added
;
_cod_original_cell_volume 8363.1(8)
_cod_database_code 3500079
_shelx_shelxl_version_number 2017/1
_shelx_space_group_comment
;
The symmetry employed for this shelxl refinement is uniquely defined
by the following loop, which should always be used as a source of
symmetry information in preference to the above space-group names.
They are only intended as comments.
;
_shelx_estimated_absorpt_t_max 0.853
_shelx_estimated_absorpt_t_min 0.646
_olex2_refinement_description
;
1. Fixed Uiso
 At 1.2 times of:
  All C(H,H) groups
 At 1.5 times of:
  All C(H,H,H) groups
2.a Secondary CH2 refined with riding coordinates:
 C1(H1A,H1B), C2(H2A,H2B), C3(H3A,H3B), C4(H4A,H4B), C5(H5A,H5B), C6(H6A,H6B),
 C7(H7A,H7B), C8(H8A,H8B), C9(H9A,H9B), C11(H11A,H11B), C12(H12A,H12B),
 C13(H13A,H13B), C14(H14A,H14B), C15(H15A,H15B), C16(H16A,H16B), C17(H17A,H17B),
  C18(H18A,H18B), C19(H19A,H19B), C21(H21A,H21B), C22(H22A,H22B), C23(H23A,
 H23B), C24(H24A,H24B), C25(H25A,H25B), C26(H26A,H26B), C27(H27A,H27B),
 C28(H28A,H28B), C29(H29A,H29B), C31(H31A,H31B), C32(H32A,H32B), C33(H33A,H33B),
  C34(H34A,H34B), C35(H35A,H35B), C36(H36A,H36B), C37(H37A,H37B), C38(H38A,
 H38B), C39(H39A,H39B)
2.b Idealised Me refined as rotating group:
 C10(H10A,H10B,H10C), C20(H20A,H20B,H20C), C30(H30A,H30B,H30C), C40(H40A,H40B,
 H40C)
;
_olex2_submission_special_instructions 'No special instructions were received'

loop_
_space_group_symop_operation_xyz
'x, y, z'
'-x, y, -z+1/2'
'x+1/2, y+1/2, z'
'-x+1/2, y+1/2, -z+1/2'
'-x, -y, -z'
'x, -y, z-1/2'
'-x+1/2, -y+1/2, -z'
'x+1/2, -y+1/2, z-1/2'

loop_
_atom_site_label
_atom_site_type_symbol
_atom_site_fract_x
_atom_site_fract_y
_atom_site_fract_z
_atom_site_U_iso_or_equiv
_atom_site_adp_type
_atom_site_occupancy
_atom_site_site_symmetry_order
_atom_site_calc_flag
_atom_site_refinement_flags_posn
_atom_site_refinement_flags_adp
_atom_site_refinement_flags_occupancy
_atom_site_disorder_assembly
_atom_site_disorder_group
Br1 Br 0.500000 0.12051(2) 0.250000 0.05971(7) Uani 1 2 d S T P . .
Br2 Br 0.500000 0.62057(2) 0.250000 0.06061(7) Uani 1 2 d S T P . .
N1 N 0.75035(2) 0.37110(3) 0.25059(2) 0.0416(2) Uani 1 1 d . . . . .
C1 C 0.72562(3) 0.45934(3) 0.23198(2) 0.04371(11) Uani 1 1 d . . . . .
H1A H 0.718322 0.516039 0.245451 0.052 Uiso 1 1 calc R . . . .
H1B H 0.661138 0.448217 0.222257 0.052 Uiso 1 1 calc R . . . .
C2 C 0.80001(3) 0.48508(3) 0.20809(2) 0.04456(11) Uani 1 1 d . . . . .
H2A H 0.807409 0.429274 0.194277 0.053 Uiso 1 1 calc R . . . .
H2B H 0.864717 0.497387 0.217536 0.053 Uiso 1 1 calc R . . . .
C3 C 0.76880(3) 0.57456(3) 0.19057(2) 0.04510(11) Uani 1 1 d . . . . .
H3A H 0.702630 0.563378 0.181960 0.054 Uiso 1 1 calc R . . . .
H3B H 0.764442 0.631011 0.204254 0.054 Uiso 1 1 calc R . . . .
C4 C 0.84024(3) 0.59805(4) 0.16569(2) 0.05016(12) Uani 1 1 d . . . . .
H4A H 0.848024 0.539181 0.153152 0.060 Uiso 1 1 calc R . . . .
H4B H 0.905158 0.612496 0.174712 0.060 Uiso 1 1 calc R . . . .
C5 C 0.81188(3) 0.68268(3) 0.14560(2) 0.04912(11) Uani 1 1 d . . . . .
H5A H 0.746031 0.670000 0.136962 0.059 Uiso 1 1 calc R . . . .
H5B H 0.807451 0.742757 0.157748 0.059 Uiso 1 1 calc R . . . .
C6 C 0.88458(3) 0.69906(4) 0.12048(2) 0.05024(12) Uani 1 1 d . . . . .
H6A H 0.950469 0.710102 0.129305 0.060 Uiso 1 1 calc R . . . .
H6B H 0.888221 0.638815 0.108389 0.060 Uiso 1 1 calc R . . . .
C7 C 0.86106(4) 0.78323(4) 0.10000(2) 0.05395(13) Uani 1 1 d . . . . .
H7A H 0.859308 0.844033 0.111874 0.065 Uiso 1 1 calc R . . . .
H7B H 0.794718 0.773210 0.091382 0.065 Uiso 1 1 calc R . . . .
C8 C 0.93415(4) 0.79556(4) 0.07483(2) 0.05958(13) Uani 1 1 d . . . . .
H8A H 1.000286 0.805920 0.083560 0.071 Uiso 1 1 calc R . . . .
H8B H 0.936371 0.734262 0.063210 0.071 Uiso 1 1 calc R . . . .
C9 C 0.91205(6) 0.87859(4) 0.05378(2) 0.07670(19) Uani 1 1 d . . . . .
H9A H 0.846142 0.868281 0.044889 0.092 Uiso 1 1 calc R . . . .
H9B H 0.909869 0.940077 0.065308 0.092 Uiso 1 1 calc R . . . .
C10 C 0.98604(12) 0.88924(7) 0.02905(3) 0.0975(4) Uani 1 1 d . . . . .
H10A H 1.051601 0.899492 0.037619 0.146 Uiso 1 1 calc GR . . . .
H10B H 0.968354 0.945211 0.016562 0.146 Uiso 1 1 calc GR . . . .
H10C H 0.986311 0.829949 0.016861 0.146 Uiso 1 1 calc GR . . . .
C11 C 0.77438(3) 0.28231(3) 0.23172(2) 0.04239(11) Uani 1 1 d . . . . .
H11A H 0.838610 0.293468 0.221925 0.051 Uiso 1 1 calc R . . . .
H11B H 0.782112 0.225591 0.245165 0.051 Uiso 1 1 calc R . . . .
C12 C 0.69996(3) 0.25631(3) 0.20797(2) 0.04560(11) Uani 1 1 d . . . . .
H12A H 0.692293 0.311978 0.194109 0.055 Uiso 1 1 calc R . . . .
H12B H 0.635426 0.244111 0.217454 0.055 Uiso 1 1 calc R . . . .
C13 C 0.73054(3) 0.16710(3) 0.19057(2) 0.04654(11) Uani 1 1 d . . . . .
H13A H 0.734898 0.110685 0.204274 0.056 Uiso 1 1 calc R . . . .
H13B H 0.796614 0.178052 0.181954 0.056 Uiso 1 1 calc R . . . .
C14 C 0.65870(4) 0.14385(3) 0.16574(2) 0.05216(12) Uani 1 1 d . . . . .
H14A H 0.650237 0.203036 0.153372 0.063 Uiso 1 1 calc R . . . .
H14B H 0.594108 0.128830 0.174808 0.063 Uiso 1 1 calc R . . . .
C15 C 0.68666(3) 0.06017(3) 0.14540(2) 0.04977(12) Uani 1 1 d . . . . .
H15A H 0.691604 -0.000279 0.157359 0.060 Uiso 1 1 calc R . . . .
H15B H 0.752259 0.073328 0.136728 0.060 Uiso 1 1 calc R . . . .
C16 C 0.61325(3) 0.04426(4) 0.12024(2) 0.05014(12) Uani 1 1 d . . . . .
H16A H 0.547568 0.033477 0.129154 0.060 Uiso 1 1 calc R . . . .
H16B H 0.609529 0.104852 0.108305 0.060 Uiso 1 1 calc R . . . .
C17 C 0.63478(3) -0.03901(4) 0.09948(2) 0.05244(13) Uani 1 1 d . . . . .
H17A H 0.635689 -0.100387 0.111084 0.063 Uiso 1 1 calc R . . . .
H17B H 0.701092 -0.029755 0.090843 0.063 Uiso 1 1 calc R . . . .
C18 C 0.56093(4) -0.04876(4) 0.07437(2) 0.05944(13) Uani 1 1 d . . . . .
H18A H 0.494786 -0.057463 0.083174 0.071 Uiso 1 1 calc R . . . .
H18B H 0.560105 0.013016 0.062962 0.071 Uiso 1 1 calc R . . . .
C19 C 0.57933(5) -0.13141(4) 0.05290(2) 0.07070(17) Uani 1 1 d . . . . .
H19A H 0.579064 -0.193588 0.064097 0.085 Uiso 1 1 calc R . . . .
H19B H 0.645491 -0.123317 0.044048 0.085 Uiso 1 1 calc R . . . .
C20 C 0.50421(11) -0.13746(7) 0.02804(3) 0.0873(3) Uani 1 1 d . . . . .
H20A H 0.438472 -0.145970 0.036588 0.131 Uiso 1 1 calc GR . . . .
H20B H 0.519562 -0.193049 0.015146 0.131 Uiso 1 1 calc GR . . . .
H20C H 0.505921 -0.077265 0.016291 0.131 Uiso 1 1 calc GR . . . .
C21 C 0.83999(3) 0.39511(3) 0.26992(2) 0.04258(11) Uani 1 1 d . . . . .
H21A H 0.897426 0.403945 0.256650 0.051 Uiso 1 1 calc R . . . .
H21B H 0.827905 0.458161 0.279998 0.051 Uiso 1 1 calc R . . . .
C22 C 0.86628(3) 0.32110(3) 0.29318(2) 0.04600(11) Uani 1 1 d . . . . .
H22A H 0.879237 0.257678 0.283421 0.055 Uiso 1 1 calc R . . . .
H22B H 0.810028 0.312490 0.306915 0.055 Uiso 1 1 calc R . . . .
C23 C 0.95646(3) 0.35174(3) 0.31092(2) 0.04533(11) Uani 1 1 d . . . . .
H23A H 0.944618 0.416596 0.319899 0.054 Uiso 1 1 calc R . . . .
H23B H 1.013411 0.357424 0.297307 0.054 Uiso 1 1 calc R . . . .
C24 C 0.98065(3) 0.27915(3) 0.33547(2) 0.05019(12) Uani 1 1 d . . . . .
H24A H 0.921094 0.269611 0.347796 0.060 Uiso 1 1 calc R . . . .
H24B H 0.996472 0.215759 0.326086 0.060 Uiso 1 1 calc R . . . .
C25 C 1.06521(3) 0.30729(3) 0.35592(2) 0.04879(11) Uani 1 1 d . . . . .
H25A H 1.051664 0.372063 0.364727 0.059 Uiso 1 1 calc R . . . .
H25B H 1.126294 0.312481 0.344042 0.059 Uiso 1 1 calc R . . . .
C26 C 1.08074(3) 0.23379(4) 0.38085(2) 0.05064(12) Uani 1 1 d . . . . .
H26A H 1.092290 0.168984 0.371804 0.061 Uiso 1 1 calc R . . . .
H26B H 1.019435 0.229539 0.392658 0.061 Uiso 1 1 calc R . . . .
C27 C 1.16578(3) 0.25639(4) 0.40202(2) 0.05285(13) Uani 1 1 d . . . . .
H27A H 1.227978 0.256984 0.390571 0.063 Uiso 1 1 calc R . . . .
H27B H 1.156218 0.322248 0.410547 0.063 Uiso 1 1 calc R . . . .
C28 C 1.17452(4) 0.18373(4) 0.42708(2) 0.05970(13) Uani 1 1 d . . . . .
H28A H 1.183467 0.118058 0.418352 0.072 Uiso 1 1 calc R . . . .
H28B H 1.111862 0.183211 0.438294 0.072 Uiso 1 1 calc R . . . .
C29 C 1.25776(4) 0.20253(5) 0.44880(2) 0.06984(16) Uani 1 1 d . . . . .
H29A H 1.250877 0.269241 0.456942 0.084 Uiso 1 1 calc R . . . .
H29B H 1.320966 0.199421 0.437913 0.084 Uiso 1 1 calc R . . . .
C30 C 1.26086(12) 0.13069(6) 0.47448(3) 0.0891(4) Uani 1 1 d . . . . .
H30A H 1.198428 0.133044 0.485344 0.134 Uiso 1 1 calc GR . . . .
H30B H 1.314899 0.147821 0.487997 0.134 Uiso 1 1 calc GR . . . .
H30C H 1.271262 0.064762 0.466690 0.134 Uiso 1 1 calc GR . . . .
C31 C 0.66066(3) 0.34656(3) 0.26992(2) 0.04340(11) Uani 1 1 d . . . . .
H31A H 0.603093 0.337578 0.256644 0.052 Uiso 1 1 calc R . . . .
H31B H 0.673043 0.283570 0.280022 0.052 Uiso 1 1 calc R . . . .
C32 C 0.63454(3) 0.42115(3) 0.29327(2) 0.04520(11) Uani 1 1 d . . . . .
H32A H 0.621845 0.484642 0.283508 0.054 Uiso 1 1 calc R . . . .
H32B H 0.690742 0.429503 0.307115 0.054 Uiso 1 1 calc R . . . .
C33 C 0.54388(3) 0.39044(3) 0.31085(2) 0.04616(11) Uani 1 1 d . . . . .
H33A H 0.486992 0.384915 0.297131 0.055 Uiso 1 1 calc R . . . .
H33B H 0.555502 0.325597 0.319873 0.055 Uiso 1 1 calc R . . . .
C34 C 0.52025(3) 0.46304(3) 0.33516(2) 0.05035(12) Uani 1 1 d . . . . .
H34A H 0.504639 0.526342 0.325666 0.060 Uiso 1 1 calc R . . . .
H34B H 0.579999 0.472553 0.347478 0.060 Uiso 1 1 calc R . . . .
C35 C 0.43561(3) 0.43585(3) 0.35574(2) 0.04954(12) Uani 1 1 d . . . . .
H35A H 0.374272 0.431226 0.343886 0.059 Uiso 1 1 calc R . . . .
H35B H 0.448667 0.370928 0.364531 0.059 Uiso 1 1 calc R . . . .
C36 C 0.42103(3) 0.50883(4) 0.38058(2) 0.05092(12) Uani 1 1 d . . . . .
H36A H 0.409778 0.573746 0.371560 0.061 Uiso 1 1 calc R . . . .
H36B H 0.482629 0.512643 0.392342 0.061 Uiso 1 1 calc R . . . .
C37 C 0.33613(4) 0.48699(4) 0.40191(2) 0.05381(13) Uani 1 1 d . . . . .
H37A H 0.273785 0.485645 0.390468 0.065 Uiso 1 1 calc R . . . .
H37B H 0.346003 0.421563 0.410734 0.065 Uiso 1 1 calc R . . . .
C38 C 0.32734(4) 0.56093(4) 0.42674(2) 0.05817(13) Uani 1 1 d . . . . .
H38A H 0.317009 0.626081 0.417775 0.070 Uiso 1 1 calc R . . . .
H38B H 0.390351 0.562872 0.437835 0.070 Uiso 1 1 calc R . . . .
C39 C 0.24467(4) 0.54133(5) 0.44873(2) 0.07182(16) Uani 1 1 d . . . . .
H39A H 0.254040 0.475775 0.457514 0.086 Uiso 1 1 calc R . . . .
H39B H 0.181269 0.541090 0.437827 0.086 Uiso 1 1 calc R . . . .
C40 C 0.23933(12) 0.61620(7) 0.47386(3) 0.0957(4) Uani 1 1 d . . . . .
H40A H 0.302789 0.618958 0.484241 0.144 Uiso 1 1 calc GR . . . .
H40B H 0.187796 0.597269 0.487974 0.144 Uiso 1 1 calc GR . . . .
H40C H 0.223981 0.680429 0.465504 0.144 Uiso 1 1 calc GR . . . .

loop_
_atom_site_aniso_label
_atom_site_aniso_U_11
_atom_site_aniso_U_22
_atom_site_aniso_U_33
_atom_site_aniso_U_23
_atom_site_aniso_U_13
_atom_site_aniso_U_12
Br1 0.04110(11) 0.04746(11) 0.09055(11) 0.000 0.00016(7) 0.000
Br2 0.03680(11) 0.05203(11) 0.09301(11) 0.000 0.00036(7) 0.000
N1 0.0256(6) 0.0377(5) 0.0614(4) -0.00114(11) 0.0005(4) -0.00061(10)
C1 0.0267(2) 0.0377(2) 0.0667(2) -0.00097(17) 0.00037(17) 0.00141(15)
C2 0.0283(2) 0.0400(2) 0.0654(2) 0.00008(17) 0.00094(17) 0.00221(16)
C3 0.0291(2) 0.0404(2) 0.0658(2) -0.00068(17) 0.00018(17) 0.00245(16)
C4 0.0370(3) 0.0465(3) 0.0670(3) 0.0023(2) 0.00125(19) 0.00048(19)
C5 0.0352(2) 0.0448(2) 0.0673(2) 0.00071(19) 0.00122(18) 0.00077(18)
C6 0.0385(3) 0.0476(3) 0.0647(2) 0.00139(19) 0.00168(19) 0.00194(19)
C7 0.0439(3) 0.0494(3) 0.0685(3) 0.0042(2) -0.0009(2) 0.0016(2)
C8 0.0525(3) 0.0583(3) 0.0679(3) 0.0043(2) 0.0007(2) -0.0097(2)
C9 0.0793(5) 0.0694(4) 0.0813(4) 0.0179(3) -0.0063(3) -0.0158(3)
C10 0.1182(10) 0.0955(6) 0.0788(5) 0.0154(4) 0.0068(5) -0.0444(6)
C11 0.0260(2) 0.0381(2) 0.0630(2) -0.00081(15) 0.00139(16) 0.00066(15)
C12 0.0303(2) 0.0423(2) 0.0642(2) -0.00015(17) -0.00072(17) 0.00004(16)
C13 0.0329(2) 0.0404(2) 0.0664(2) -0.00128(17) 0.00050(18) -0.00296(17)
C14 0.0385(3) 0.0462(3) 0.0717(3) -0.0056(2) -0.0042(2) 0.00047(19)
C15 0.0381(2) 0.0446(3) 0.0665(2) -0.00177(18) -0.00065(19) -0.00138(18)
C16 0.0382(3) 0.0459(3) 0.0663(3) -0.00184(19) -0.00025(19) -0.00026(18)
C17 0.0396(3) 0.0511(3) 0.0667(3) -0.0049(2) 0.0015(2) 0.0006(2)
C18 0.0496(3) 0.0609(3) 0.0677(3) -0.0046(2) -0.0032(2) -0.0088(2)
C19 0.0665(4) 0.0713(4) 0.0743(3) -0.0139(2) 0.0032(3) -0.0143(2)
C20 0.0822(6) 0.1050(6) 0.0747(4) -0.0205(4) -0.0013(4) -0.0311(5)
C21 0.0253(2) 0.0393(2) 0.0632(2) -0.00325(16) 0.00083(17) -0.00197(16)
C22 0.0272(2) 0.0449(2) 0.0659(2) -0.00026(17) 0.00036(17) -0.00041(16)
C23 0.0289(2) 0.0422(2) 0.0649(2) -0.00177(18) 0.00056(18) -0.00160(17)
C24 0.0315(2) 0.0485(3) 0.0705(3) 0.00277(19) -0.00289(18) -0.00237(17)
C25 0.0323(2) 0.0458(3) 0.0682(2) 0.00019(19) -0.00129(18) -0.00125(17)
C26 0.0362(2) 0.0504(3) 0.0653(3) 0.00103(19) -0.00150(19) -0.00166(19)
C27 0.0377(2) 0.0521(3) 0.0687(3) -0.0018(2) -0.00436(19) 0.0015(2)
C28 0.0501(3) 0.0603(3) 0.0686(3) 0.0019(2) -0.0070(2) 0.0045(2)
C29 0.0556(3) 0.0823(4) 0.0715(3) -0.0051(3) -0.0124(2) 0.0102(3)
C30 0.0941(8) 0.0986(7) 0.0746(5) 0.0024(3) -0.0188(5) 0.0269(4)
C31 0.0268(2) 0.0394(2) 0.0641(2) 0.00091(17) 0.00102(17) -0.00254(16)
C32 0.0292(2) 0.0414(2) 0.0650(2) 0.00050(17) 0.00150(17) -0.00214(16)
C33 0.0298(2) 0.0432(2) 0.0656(3) 0.00128(17) 0.00218(19) -0.00144(16)
C34 0.0336(2) 0.0436(3) 0.0739(3) -0.00233(19) 0.00642(19) -0.00037(17)
C35 0.0340(2) 0.0462(3) 0.0684(2) -0.00082(18) 0.00355(19) 0.00027(17)
C36 0.0375(3) 0.0502(3) 0.0650(3) -0.00217(19) 0.00235(19) -0.00295(19)
C37 0.0404(3) 0.0558(3) 0.0653(3) 0.0013(2) 0.0040(2) -0.0008(2)
C38 0.0482(3) 0.0568(3) 0.0695(3) -0.0010(2) 0.0057(2) 0.0071(2)
C39 0.0576(3) 0.0848(4) 0.0731(3) 0.0061(3) 0.0144(3) 0.0135(3)
C40 0.0888(8) 0.1259(9) 0.0724(5) -0.0117(4) 0.0124(5) 0.0334(5)

loop_
_atom_type_symbol
_atom_type_description
_atom_type_scat_dispersion_real
_atom_type_scat_dispersion_imag
_atom_type_scat_source
C C 0.0181 0.0091 'International Tables Vol C Tables 4.2.6.8 and 6.1.1.4'
H H 0.0000 0.0000 'International Tables Vol C Tables 4.2.6.8 and 6.1.1.4'
Br Br -0.6763 1.2805 'International Tables Vol C Tables 4.2.6.8 and 6.1.1.4'
N N 0.0311 0.0180 'International Tables Vol C Tables 4.2.6.8 and 6.1.1.4'

loop_
_geom_angle_atom_site_label_1
_geom_angle_atom_site_label_2
_geom_angle_atom_site_label_3
_geom_angle
_geom_angle_site_symmetry_1
_geom_angle_site_symmetry_3
C1 N1 C11 112.56(3) . .
C1 N1 C21 108.47(3) . .
C1 N1 C31 108.20(3) . .
C11 N1 C21 108.44(3) . .
C11 N1 C31 108.10(3) . .
C21 N1 C31 111.09(3) . .
N1 C1 H1A 108.4 . .
N1 C1 H1B 108.4 . .
N1 C1 C2 115.44(3) . .
H1A C1 H1B 107.5 . .
C2 C1 H1A 108.4 . .
C2 C1 H1B 108.4 . .
C1 C2 H2A 109.3 . .
C1 C2 H2B 109.3 . .
C1 C2 C3 111.59(3) . .
H2A C2 H2B 108.0 . .
C3 C2 H2A 109.3 . .
C3 C2 H2B 109.3 . .
C2 C3 H3A 109.2 . .
C2 C3 H3B 109.2 . .
H3A C3 H3B 107.9 . .
C4 C3 C2 111.97(3) . .
C4 C3 H3A 109.2 . .
C4 C3 H3B 109.2 . .
C3 C4 H4A 108.3 . .
C3 C4 H4B 108.3 . .
C3 C4 C5 115.92(4) . .
H4A C4 H4B 107.4 . .
C5 C4 H4A 108.3 . .
C5 C4 H4B 108.3 . .
C4 C5 H5A 109.0 . .
C4 C5 H5B 109.0 . .
H5A C5 H5B 107.8 . .
C6 C5 C4 112.88(4) . .
C6 C5 H5A 109.0 . .
C6 C5 H5B 109.0 . .
C5 C6 H6A 108.4 . .
C5 C6 H6B 108.4 . .
H6A C6 H6B 107.5 . .
C7 C6 C5 115.32(4) . .
C7 C6 H6A 108.4 . .
C7 C6 H6B 108.4 . .
C6 C7 H7A 108.8 . .
C6 C7 H7B 108.8 . .
C6 C7 C8 113.60(4) . .
H7A C7 H7B 107.7 . .
C8 C7 H7A 108.8 . .
C8 C7 H7B 108.8 . .
C7 C8 H8A 108.6 . .
C7 C8 H8B 108.6 . .
H8A C8 H8B 107.5 . .
C9 C8 C7 114.86(5) . .
C9 C8 H8A 108.6 . .
C9 C8 H8B 108.6 . .
C8 C9 H9A 108.8 . .
C8 C9 H9B 108.8 . .
H9A C9 H9B 107.7 . .
C10 C9 C8 113.68(7) . .
C10 C9 H9A 108.8 . .
C10 C9 H9B 108.8 . .
C9 C10 H10A 109.5 . .
C9 C10 H10B 109.5 . .
C9 C10 H10C 109.5 . .
H10A C10 H10B 109.5 . .
H10A C10 H10C 109.5 . .
H10B C10 H10C 109.5 . .
N1 C11 H11A 108.3 . .
N1 C11 H11B 108.3 . .
H11A C11 H11B 107.4 . .
C12 C11 N1 115.96(3) . .
C12 C11 H11A 108.3 . .
C12 C11 H11B 108.3 . .
C11 C12 H12A 109.3 . .
C11 C12 H12B 109.3 . .
C11 C12 C13 111.78(3) . .
H12A C12 H12B 107.9 . .
C13 C12 H12A 109.3 . .
C13 C12 H12B 109.3 . .
C12 C13 H13A 109.2 . .
C12 C13 H13B 109.2 . .
C12 C13 C14 111.90(4) . .
H13A C13 H13B 107.9 . .
C14 C13 H13A 109.2 . .
C14 C13 H13B 109.2 . .
C13 C14 H14A 108.3 . .
C13 C14 H14B 108.3 . .
C13 C14 C15 116.12(4) . .
H14A C14 H14B 107.4 . .
C15 C14 H14A 108.3 . .
C15 C14 H14B 108.3 . .
C14 C15 H15A 109.0 . .
C14 C15 H15B 109.0 . .
C14 C15 C16 112.97(4) . .
H15A C15 H15B 107.8 . .
C16 C15 H15A 109.0 . .
C16 C15 H15B 109.0 . .
C15 C16 H16A 108.3 . .
C15 C16 H16B 108.3 . .
H16A C16 H16B 107.4 . .
C17 C16 C15 116.12(4) . .
C17 C16 H16A 108.3 . .
C17 C16 H16B 108.3 . .
C16 C17 H17A 108.9 . .
C16 C17 H17B 108.9 . .
C16 C17 C18 113.48(4) . .
H17A C17 H17B 107.7 . .
C18 C17 H17A 108.9 . .
C18 C17 H17B 108.9 . .
C17 C18 H18A 108.4 . .
C17 C18 H18B 108.4 . .
H18A C18 H18B 107.5 . .
C19 C18 C17 115.52(5) . .
C19 C18 H18A 108.4 . .
C19 C18 H18B 108.4 . .
C18 C19 H19A 108.9 . .
C18 C19 H19B 108.9 . .
C18 C19 C20 113.51(7) . .
H19A C19 H19B 107.7 . .
C20 C19 H19A 108.9 . .
C20 C19 H19B 108.9 . .
C19 C20 H20A 109.5 . .
C19 C20 H20B 109.5 . .
C19 C20 H20C 109.5 . .
H20A C20 H20B 109.5 . .
H20A C20 H20C 109.5 . .
H20B C20 H20C 109.5 . .
N1 C21 H21A 108.3 . .
N1 C21 H21B 108.3 . .
H21A C21 H21B 107.4 . .
C22 C21 N1 115.91(3) . .
C22 C21 H21A 108.3 . .
C22 C21 H21B 108.3 . .
C21 C22 H22A 109.3 . .
C21 C22 H22B 109.3 . .
C21 C22 C23 111.59(4) . .
H22A C22 H22B 108.0 . .
C23 C22 H22A 109.3 . .
C23 C22 H22B 109.3 . .
C22 C23 H23A 109.3 . .
C22 C23 H23B 109.3 . .
C22 C23 C24 111.78(4) . .
H23A C23 H23B 107.9 . .
C24 C23 H23A 109.3 . .
C24 C23 H23B 109.3 . .
C23 C24 H24A 108.4 . .
C23 C24 H24B 108.4 . .
H24A C24 H24B 107.4 . .
C25 C24 C23 115.66(4) . .
C25 C24 H24A 108.4 . .
C25 C24 H24B 108.4 . .
C24 C25 H25A 109.1 . .
C24 C25 H25B 109.1 . .
C24 C25 C26 112.29(4) . .
H25A C25 H25B 107.9 . .
C26 C25 H25A 109.1 . .
C26 C25 H25B 109.1 . .
C25 C26 H26A 108.5 . .
C25 C26 H26B 108.5 . .
C25 C26 C27 115.25(4) . .
H26A C26 H26B 107.5 . .
C27 C26 H26A 108.5 . .
C27 C26 H26B 108.5 . .
C26 C27 H27A 109.0 . .
C26 C27 H27B 109.0 . .
H27A C27 H27B 107.8 . .
C28 C27 C26 112.82(4) . .
C28 C27 H27A 109.0 . .
C28 C27 H27B 109.0 . .
C27 C28 H28A 108.5 . .
C27 C28 H28B 108.5 . .
C27 C28 C29 115.14(5) . .
H28A C28 H28B 107.5 . .
C29 C28 H28A 108.5 . .
C29 C28 H28B 108.5 . .
C28 C29 H29A 108.9 . .
C28 C29 H29B 108.9 . .
C28 C29 C30 113.42(7) . .
H29A C29 H29B 107.7 . .
C30 C29 H29A 108.9 . .
C30 C29 H29B 108.9 . .
C29 C30 H30A 109.5 . .
C29 C30 H30B 109.5 . .
C29 C30 H30C 109.5 . .
H30A C30 H30B 109.5 . .
H30A C30 H30C 109.5 . .
H30B C30 H30C 109.5 . .
N1 C31 H31A 108.4 . .
N1 C31 H31B 108.4 . .
H31A C31 H31B 107.4 . .
C32 C31 N1 115.60(3) . .
C32 C31 H31A 108.4 . .
C32 C31 H31B 108.4 . .
C31 C32 H32A 109.4 . .
C31 C32 H32B 109.4 . .
C31 C32 C33 111.31(3) . .
H32A C32 H32B 108.0 . .
C33 C32 H32A 109.4 . .
C33 C32 H32B 109.4 . .
C32 C33 H33A 109.4 . .
C32 C33 H33B 109.4 . .
H33A C33 H33B 108.0 . .
C34 C33 C32 111.35(4) . .
C34 C33 H33A 109.4 . .
C34 C33 H33B 109.4 . .
C33 C34 H34A 108.3 . .
C33 C34 H34B 108.3 . .
C33 C34 C35 115.95(4) . .
H34A C34 H34B 107.4 . .
C35 C34 H34A 108.3 . .
C35 C34 H34B 108.3 . .
C34 C35 H35A 109.1 . .
C34 C35 H35B 109.1 . .
H35A C35 H35B 107.8 . .
C36 C35 C34 112.63(4) . .
C36 C35 H35A 109.1 . .
C36 C35 H35B 109.1 . .
C35 C36 H36A 108.4 . .
C35 C36 H36B 108.4 . .
C35 C36 C37 115.54(4) . .
H36A C36 H36B 107.5 . .
C37 C36 H36A 108.4 . .
C37 C36 H36B 108.4 . .
C36 C37 H37A 109.0 . .
C36 C37 H37B 109.0 . .
H37A C37 H37B 107.8 . .
C38 C37 C36 112.95(4) . .
C38 C37 H37A 109.0 . .
C38 C37 H37B 109.0 . .
C37 C38 H38A 108.6 . .
C37 C38 H38B 108.6 . .
C37 C38 C39 114.74(5) . .
H38A C38 H38B 107.6 . .
C39 C38 H38A 108.6 . .
C39 C38 H38B 108.6 . .
C38 C39 H39A 108.9 . .
C38 C39 H39B 108.9 . .
C38 C39 C40 113.32(8) . .
H39A C39 H39B 107.7 . .
C40 C39 H39A 108.9 . .
C40 C39 H39B 108.9 . .
C39 C40 H40A 109.5 . .
C39 C40 H40B 109.5 . .
C39 C40 H40C 109.5 . .
H40A C40 H40B 109.5 . .
H40A C40 H40C 109.5 . .
H40B C40 H40C 109.5 . .

loop_
_geom_bond_atom_site_label_1
_geom_bond_atom_site_label_2
_geom_bond_distance
_geom_bond_site_symmetry_2
N1 C1 1.5080(6) .
N1 C11 1.5191(5) .
N1 C21 1.5299(5) .
N1 C31 1.5349(5) .
C1 H1A 0.9900 .
C1 H1B 0.9900 .
C1 C2 1.5164(5) .
C2 H2A 0.9900 .
C2 H2B 0.9900 .
C2 C3 1.5177(6) .
C3 H3A 0.9900 .
C3 H3B 0.9900 .
C3 C4 1.5150(6) .
C4 H4A 0.9900 .
C4 H4B 0.9900 .
C4 C5 1.5191(6) .
C5 H5A 0.9900 .
C5 H5B 0.9900 .
C5 C6 1.5164(6) .
C6 H6A 0.9900 .
C6 H6B 0.9900 .
C6 C7 1.5093(6) .
C7 H7A 0.9900 .
C7 H7B 0.9900 .
C7 C8 1.5146(6) .
C8 H8A 0.9900 .
C8 H8B 0.9900 .
C8 C9 1.5094(7) .
C9 H9A 0.9900 .
C9 H9B 0.9900 .
C9 C10 1.5057(14) .
C10 H10A 0.9800 .
C10 H10B 0.9800 .
C10 H10C 0.9800 .
C11 H11A 0.9900 .
C11 H11B 0.9900 .
C11 C12 1.5100(5) .
C12 H12A 0.9900 .
C12 H12B 0.9900 .
C12 C13 1.5103(6) .
C13 H13A 0.9900 .
C13 H13B 0.9900 .
C13 C14 1.5134(6) .
C14 H14A 0.9900 .
C14 H14B 0.9900 .
C14 C15 1.5155(6) .
C15 H15A 0.9900 .
C15 H15B 0.9900 .
C15 C16 1.5201(6) .
C16 H16A 0.9900 .
C16 H16B 0.9900 .
C16 C17 1.5030(6) .
C17 H17A 0.9900 .
C17 H17B 0.9900 .
C17 C18 1.5128(6) .
C18 H18A 0.9900 .
C18 H18B 0.9900 .
C18 C19 1.5088(7) .
C19 H19A 0.9900 .
C19 H19B 0.9900 .
C19 C20 1.5122(14) .
C20 H20A 0.9800 .
C20 H20B 0.9800 .
C20 H20C 0.9800 .
C21 H21A 0.9900 .
C21 H21B 0.9900 .
C21 C22 1.4983(6) .
C22 H22A 0.9900 .
C22 H22B 0.9900 .
C22 C23 1.5194(6) .
C23 H23A 0.9900 .
C23 H23B 0.9900 .
C23 C24 1.5197(6) .
C24 H24A 0.9900 .
C24 H24B 0.9900 .
C24 C25 1.5188(6) .
C25 H25A 0.9900 .
C25 H25B 0.9900 .
C25 C26 1.5199(6) .
C26 H26A 0.9900 .
C26 H26B 0.9900 .
C26 C27 1.5260(6) .
C27 H27A 0.9900 .
C27 H27B 0.9900 .
C27 C28 1.5067(6) .
C28 H28A 0.9900 .
C28 H28B 0.9900 .
C28 C29 1.5137(7) .
C29 H29A 0.9900 .
C29 H29B 0.9900 .
C29 C30 1.5161(11) .
C30 H30A 0.9800 .
C30 H30B 0.9800 .
C30 H30C 0.9800 .
C31 H31A 0.9900 .
C31 H31B 0.9900 .
C31 C32 1.5069(6) .
C32 H32A 0.9900 .
C32 H32B 0.9900 .
C32 C33 1.5236(6) .
C33 H33A 0.9900 .
C33 H33B 0.9900 .
C33 C34 1.5116(6) .
C34 H34A 0.9900 .
C34 H34B 0.9900 .
C34 C35 1.5229(6) .
C35 H35A 0.9900 .
C35 H35B 0.9900 .
C35 C36 1.5110(6) .
C36 H36A 0.9900 .
C36 H36B 0.9900 .
C36 C37 1.5302(6) .
C37 H37A 0.9900 .
C37 H37B 0.9900 .
C37 C38 1.5110(7) .
C38 H38A 0.9900 .
C38 H38B 0.9900 .
C38 C39 1.5206(7) .
C39 H39A 0.9900 .
C39 H39B 0.9900 .
C39 C40 1.5267(11) .
C40 H40A 0.9800 .
C40 H40B 0.9800 .
C40 H40C 0.9800 .
